data_7230181
loop_
_publ_author_name
'Zhang, Xiu-Mei'
'Liu, Feng'
'Gao, Wei'
'Huang, Hong'
'Liu, Jie-Ping'

_publ_section_title
;
 Six novel coordination polymers based on the
 5-(1H-tetrazol-5-yl)isophthalic acid ligand: structures, luminescence,
 and magnetic properties
;
_journal_issue 14
_journal_name_full CrystEngComm
_journal_page_first 1985
_journal_paper_doi 10.1039/C8CE00030A
_journal_volume 20
_journal_year 2018
_chemical_formula_sum 'C19 H14 N6 O6 Zn2'
_chemical_formula_weight 553.10
_space_group_crystal_system monoclinic
_space_group_IT_number 14
_space_group_name_Hall '-P 2ybc'
_space_group_name_H-M_alt 'P 1 21/c 1'
_symmetry_space_group_name_Hall '-P 2ybc'
_symmetry_space_group_name_H-M 'P 1 21/c 1'
_atom_sites_solution_hydrogens mixed
_audit_creation_method SHELXL-2014/7
_audit_update_record
;
2017-12-22 deposited with the CCDC.
2018-02-22 downloaded from the CCDC.
;
_cell_angle_alpha 90
_cell_angle_beta 107.616(4)
_cell_angle_gamma 90
_cell_formula_units_Z 4
_cell_length_a 13.4270(14)
_cell_length_b 17.2924(19)
_cell_length_c 9.1168(11)
_cell_measurement_reflns_used 9909
_cell_measurement_temperature 298(2)
_cell_measurement_theta_max 27.34
_cell_measurement_theta_min 2.84
_cell_volume 2017.5(4)
_computing_cell_refinement 'Bruker SMART'
_computing_data_collection 'Bruker SMART'
_computing_data_reduction 'Bruker SAINT'
_computing_molecular_graphics 'Bruker SHELXTL'
_computing_publication_material 'Bruker SHELXTL'
_computing_structure_refinement 'SHELXL-2014/7 (Sheldrick, 2014)'
_computing_structure_solution 'Bruker SHELXTL'
_diffrn_ambient_temperature 298(2)
_diffrn_measured_fraction_theta_full 0.999
_diffrn_measured_fraction_theta_max 0.998
_diffrn_measurement_device_type 'CCD area detector'
_diffrn_measurement_method 'phi and omega scans'
_diffrn_radiation_type MoK\a
_diffrn_radiation_wavelength 0.71073
_diffrn_reflns_av_R_equivalents 0.0490
_diffrn_reflns_av_unetI/netI 0.0300
_diffrn_reflns_Laue_measured_fraction_full 0.999
_diffrn_reflns_Laue_measured_fraction_max 0.998
_diffrn_reflns_limit_h_max 17
_diffrn_reflns_limit_h_min -17
_diffrn_reflns_limit_k_max 22
_diffrn_reflns_limit_k_min -22
_diffrn_reflns_limit_l_max 11
_diffrn_reflns_limit_l_min -11
_diffrn_reflns_number 34491
_diffrn_reflns_point_group_measured_fraction_full 0.999
_diffrn_reflns_point_group_measured_fraction_max 0.998
_diffrn_reflns_theta_full 25.242
_diffrn_reflns_theta_max 27.532
_diffrn_reflns_theta_min 2.843
_diffrn_source 'fine-focus sealed tube'
_exptl_absorpt_coefficient_mu 2.431
_exptl_absorpt_correction_type none
_exptl_crystal_colour colorless
_exptl_crystal_density_diffrn 1.821
_exptl_crystal_density_method 'not measured'
_exptl_crystal_description block
_exptl_crystal_F_000 1112
_exptl_crystal_size_max 0.100
_exptl_crystal_size_mid 0.080
_exptl_crystal_size_min 0.080
_refine_diff_density_max 0.700
_refine_diff_density_min -0.664
_refine_diff_density_rms 0.085
_refine_ls_extinction_method none
_refine_ls_goodness_of_fit_ref 1.039
_refine_ls_hydrogen_treatment mixed
_refine_ls_matrix_type full
_refine_ls_number_parameters 304
_refine_ls_number_reflns 4642
_refine_ls_number_restraints 12
_refine_ls_restrained_S_all 1.066
_refine_ls_R_factor_all 0.0536
_refine_ls_R_factor_gt 0.0349
_refine_ls_shift/su_max 0.000
_refine_ls_shift/su_mean 0.000
_refine_ls_structure_factor_coef Fsqd
_refine_ls_weighting_details 'w=1/[\s^2^(Fo^2^)+(0.0399P)^2^+2.5627P] where P=(Fo^2^+2Fc^2^)/3'
_refine_ls_weighting_scheme calc
_refine_ls_wR_factor_gt 0.0798
_refine_ls_wR_factor_ref 0.0877
_reflns_Friedel_coverage 0.000
_reflns_number_gt 3686
_reflns_number_total 4642
_reflns_threshold_expression 'I > 2\s(I)'
_cod_data_source_file c8ce00030a2.cif
_cod_data_source_block 2_CCDC1
_cod_depositor_comments 'Adding full bibliography for 7230178--7230183.cif.'
_cod_database_code 7230181
_shelx_shelxl_version_number 2014/7
_shelx_space_group_comment
;
The symmetry employed for this shelxl refinement is uniquely defined
by the following loop, which should always be used as a source of
symmetry information in preference to the above space-group names.
They are only intended as comments.
;
_shelx_estimated_absorpt_t_min 0.793
_shelx_estimated_absorpt_t_max 0.829

loop_
_space_group_symop_operation_xyz
'x, y, z'
'-x, y+1/2, -z+1/2'
'-x, -y, -z'
'x, -y-1/2, z-1/2'

loop_
_atom_site_label
_atom_site_type_symbol
_atom_site_fract_x
_atom_site_fract_y
_atom_site_fract_z
_atom_site_U_iso_or_equiv
_atom_site_adp_type
_atom_site_occupancy
_atom_site_site_symmetry_order
_atom_site_calc_flag
_atom_site_refinement_flags_posn
_atom_site_refinement_flags_adp
Zn1 Zn 0.94397(2) 0.06641(2) 0.14303(4) 0.02246(10) Uani 1 1 d . .
Zn2 Zn 0.74649(3) 0.12694(2) -0.15924(4) 0.02756(10) Uani 1 1 d . .
O1 O 0.87227(16) 0.06671(12) -0.0729(2) 0.0263(4) Uani 1 1 d . .
H1 H 0.872(3) 0.028(2) -0.106(4) 0.039 Uiso 1 1 d . U
O2 O 1.1902(2) 0.07568(14) 0.8645(3) 0.0498(7) Uani 1 1 d . .
O3 O 1.04688(18) 0.01882(12) 0.7160(2) 0.0345(5) Uani 1 1 d . .
O4 O 1.24746(18) 0.36102(14) 0.7518(3) 0.0504(7) Uani 1 1 d . .
O5 O 1.09457(16) 0.42022(11) 0.6829(3) 0.0306(5) Uani 1 1 d . .
O6 O 0.6666(3) -0.0026(3) -0.1003(5) 0.1051(16) Uani 1 1 d . .
H6B H 0.645(6) -0.050(5) -0.079(10) 0.158 Uiso 1 1 d . U
N1 N 0.86511(17) 0.16000(13) 0.1904(2) 0.0205(5) Uani 1 1 d . .
N2 N 0.78019(18) 0.18170(14) 0.0751(3) 0.0254(5) Uani 1 1 d . .
N3 N 0.74346(19) 0.24599(14) 0.1119(3) 0.0286(5) Uani 1 1 d . .
N4 N 0.80373(18) 0.26818(13) 0.2527(3) 0.0231(5) Uani 1 1 d . .
N5 N 0.5866(2) 0.15392(17) -0.2273(3) 0.0352(6) Uani 1 1 d . .
N6 N 0.69505(19) 0.08268(14) -0.3874(3) 0.0280(5) Uani 1 1 d . .
C1 C 0.8785(2) 0.21461(15) 0.2975(3) 0.0189(5) Uani 1 1 d . .
C2 C 0.9647(2) 0.21495(15) 0.4429(3) 0.0195(5) Uani 1 1 d . .
C3 C 0.9962(2) 0.14675(16) 0.5247(3) 0.0220(6) Uani 1 1 d . .
H3A H 0.9630 0.1004 0.4878 0.026 Uiso 1 1 calc R U
C4 C 1.0778(2) 0.14822(15) 0.6618(3) 0.0219(6) Uani 1 1 d . .
C5 C 1.1291(2) 0.21706(16) 0.7143(3) 0.0233(6) Uani 1 1 d . .
H5A H 1.1852 0.2174 0.8041 0.028 Uiso 1 1 calc R U
C6 C 1.0977(2) 0.28521(15) 0.6345(3) 0.0219(6) Uani 1 1 d . .
C7 C 1.0148(2) 0.28412(15) 0.4977(3) 0.0204(5) Uani 1 1 d . .
H7A H 0.9931 0.3297 0.4434 0.025 Uiso 1 1 calc R U
C8 C 1.1088(2) 0.07591(16) 0.7565(3) 0.0274(6) Uani 1 1 d . .
C9 C 1.1524(2) 0.36026(17) 0.6953(3) 0.0273(6) Uani 1 1 d . .
C10 C 0.5325(3) 0.1827(3) -0.1395(5) 0.0682(14) Uani 1 1 d . .
H10A H 0.5685 0.1976 -0.0394 0.082 Uiso 1 1 calc R U
C11 C 0.4260(4) 0.1915(4) -0.1901(7) 0.0949(19) Uani 1 1 d . U
H11A H 0.3904 0.2109 -0.1250 0.114 Uiso 1 1 calc R U
C12 C 0.3732(3) 0.1712(4) -0.3381(7) 0.095(2) Uani 1 1 d . U
H12A H 0.3012 0.1780 -0.3760 0.114 Uiso 1 1 calc R U
C13 C 0.4264(3) 0.1412(3) -0.4286(5) 0.0660(13) Uani 1 1 d . .
H13A H 0.3912 0.1261 -0.5288 0.079 Uiso 1 1 calc R U
C14 C 0.5336(2) 0.1329(2) -0.3717(4) 0.0361(7) Uani 1 1 d . .
C15 C 0.5963(2) 0.0996(2) -0.4639(4) 0.0347(7) Uani 1 1 d . .
C16 C 0.5556(4) 0.0874(3) -0.6212(5) 0.0668(13) Uani 1 1 d . .
H16A H 0.4862 0.0993 -0.6728 0.080 Uiso 1 1 calc R U
C17 C 0.6200(4) 0.0575(3) -0.6991(5) 0.0802(16) Uani 1 1 d . .
H17A H 0.5951 0.0496 -0.8048 0.096 Uiso 1 1 calc R U
C18 C 0.7211(4) 0.0396(3) -0.6188(5) 0.0699(13) Uani 1 1 d . .
H18A H 0.7657 0.0190 -0.6694 0.084 Uiso 1 1 calc R U
C19 C 0.7560(3) 0.0522(2) -0.4623(4) 0.0439(8) Uani 1 1 d . .
H19A H 0.8243 0.0389 -0.4077 0.053 Uiso 1 1 calc R U

loop_
_atom_site_aniso_label
_atom_site_aniso_U_11
_atom_site_aniso_U_22
_atom_site_aniso_U_33
_atom_site_aniso_U_23
_atom_site_aniso_U_13
_atom_site_aniso_U_12
Zn1 0.02742(18) 0.01758(16) 0.01995(17) 0.00200(12) 0.00354(12) 0.00363(12)
Zn2 0.02335(18) 0.0337(2) 0.02174(18) -0.00126(14) 0.00105(13) 0.00286(14)
O1 0.0341(11) 0.0183(9) 0.0223(10) -0.0036(8) 0.0021(8) 0.0033(9)
O2 0.0525(15) 0.0377(13) 0.0413(14) 0.0164(11) -0.0125(12) 0.0029(11)
O3 0.0452(13) 0.0233(10) 0.0311(12) 0.0098(9) 0.0054(10) 0.0011(9)
O4 0.0263(12) 0.0403(14) 0.0665(18) -0.0054(12) -0.0130(11) -0.0022(10)
O5 0.0298(11) 0.0199(10) 0.0396(12) -0.0006(9) 0.0070(9) -0.0015(8)
O6 0.063(2) 0.140(4) 0.102(3) 0.074(3) 0.009(2) 0.024(2)
N1 0.0239(12) 0.0195(11) 0.0164(11) 0.0004(9) 0.0036(9) 0.0023(9)
N2 0.0273(12) 0.0271(12) 0.0182(11) -0.0032(9) 0.0013(9) 0.0038(10)
N3 0.0289(13) 0.0296(13) 0.0218(12) -0.0045(10) -0.0005(10) 0.0077(10)
N4 0.0234(12) 0.0223(11) 0.0198(11) -0.0020(9) 0.0010(9) 0.0046(9)
N5 0.0257(13) 0.0466(16) 0.0313(14) -0.0099(12) 0.0057(11) -0.0014(12)
N6 0.0283(13) 0.0273(13) 0.0289(13) -0.0009(10) 0.0095(10) -0.0055(10)
C1 0.0233(13) 0.0174(12) 0.0159(12) 0.0007(10) 0.0059(10) -0.0007(10)
C2 0.0211(13) 0.0227(13) 0.0148(12) 0.0017(10) 0.0056(10) 0.0028(10)
C3 0.0260(14) 0.0191(13) 0.0209(13) 0.0000(10) 0.0071(11) -0.0003(10)
C4 0.0257(14) 0.0219(13) 0.0188(13) 0.0047(10) 0.0076(11) 0.0062(11)
C5 0.0211(13) 0.0261(14) 0.0202(13) 0.0001(11) 0.0027(10) 0.0032(11)
C6 0.0211(13) 0.0216(13) 0.0228(14) 0.0002(11) 0.0064(11) 0.0013(10)
C7 0.0239(14) 0.0180(12) 0.0199(13) 0.0030(10) 0.0074(10) 0.0036(10)
C8 0.0344(16) 0.0239(14) 0.0249(15) 0.0032(11) 0.0106(12) 0.0062(12)
C9 0.0261(15) 0.0262(15) 0.0244(14) 0.0022(11) -0.0002(11) -0.0014(11)
C10 0.038(2) 0.112(4) 0.054(3) -0.041(3) 0.0135(19) 0.000(2)
C11 0.042(2) 0.157(5) 0.087(4) -0.052(3) 0.022(2) 0.011(3)
C12 0.027(2) 0.156(5) 0.094(4) -0.048(4) 0.006(2) 0.009(3)
C13 0.0293(19) 0.109(4) 0.051(2) -0.024(2) -0.0022(17) 0.000(2)
C14 0.0226(15) 0.0467(19) 0.0346(17) -0.0055(14) 0.0021(13) -0.0037(13)
C15 0.0308(16) 0.0423(18) 0.0273(16) -0.0055(14) 0.0033(13) -0.0071(14)
C16 0.054(3) 0.101(4) 0.034(2) -0.016(2) -0.0029(18) 0.002(2)
C17 0.085(4) 0.121(5) 0.033(2) -0.027(3) 0.016(2) 0.002(3)
C18 0.079(3) 0.089(3) 0.051(3) -0.023(2) 0.035(2) -0.001(3)
C19 0.045(2) 0.048(2) 0.044(2) -0.0088(17) 0.0211(16) -0.0016(16)

loop_
_atom_type_symbol
_atom_type_description
_atom_type_scat_dispersion_real
_atom_type_scat_dispersion_imag
_atom_type_scat_source
C C 0.0033 0.0016 'International Tables Vol C Tables 4.2.6.8 and 6.1.1.4'
H H 0.0000 0.0000 'International Tables Vol C Tables 4.2.6.8 and 6.1.1.4'
N N 0.0061 0.0033 'International Tables Vol C Tables 4.2.6.8 and 6.1.1.4'
O O 0.0106 0.0060 'International Tables Vol C Tables 4.2.6.8 and 6.1.1.4'
Zn Zn 0.2839 1.4301 'International Tables Vol C Tables 4.2.6.8 and 6.1.1.4'

loop_
_geom_angle_atom_site_label_1
_geom_angle_atom_site_label_2
_geom_angle_atom_site_label_3
_geom_angle
_geom_angle_site_symmetry_1
_geom_angle_site_symmetry_3
O1 Zn1 O3 126.66(9) . 3_756
O1 Zn1 O5 111.17(9) . 4_565
O3 Zn1 O5 96.44(9) 3_756 4_565
O1 Zn1 N1 94.79(9) . .
O3 Zn1 N1 113.22(9) 3_756 .
O5 Zn1 N1 115.98(9) 4_565 .
O1 Zn2 N5 158.08(10) . .
O1 Zn2 N6 100.90(9) . .
N5 Zn2 N6 77.90(10) . .
O1 Zn2 N4 103.43(9) . 4_565
N5 Zn2 N4 98.45(10) . 4_565
N6 Zn2 N4 89.17(9) . 4_565
O1 Zn2 N2 86.59(8) . .
N5 Zn2 N2 94.64(9) . .
N6 Zn2 N2 172.38(9) . .
N4 Zn2 N2 90.43(9) 4_565 .
Zn1 O1 Zn2 121.69(11) . .
Zn1 O1 H1 111(3) . .
Zn2 O1 H1 115(3) . .
C8 O3 Zn1 119.60(19) . 3_756
C9 O5 Zn1 132.63(19) . 4_566
C1 N1 N2 105.6(2) . .
C1 N1 Zn1 138.69(19) . .
N2 N1 Zn1 115.09(17) . .
N3 N2 N1 109.5(2) . .
N3 N2 Zn2 128.36(18) . .
N1 N2 Zn2 120.10(17) . .
N2 N3 N4 108.9(2) . .
C1 N4 N3 105.8(2) . .
C1 N4 Zn2 140.23(18) . 4_566
N3 N4 Zn2 113.83(16) . 4_566
C10 N5 C14 117.9(3) . .
C10 N5 Zn2 127.0(2) . .
C14 N5 Zn2 114.9(2) . .
C19 N6 C15 119.4(3) . .
C19 N6 Zn2 125.4(2) . .
C15 N6 Zn2 114.3(2) . .
N1 C1 N4 110.2(2) . .
N1 C1 C2 123.9(2) . .
N4 C1 C2 125.9(2) . .
C7 C2 C3 120.1(2) . .
C7 C2 C1 119.4(2) . .
C3 C2 C1 120.5(2) . .
C4 C3 C2 119.7(3) . .
C4 C3 H3A 120.1 . .
C2 C3 H3A 120.1 . .
C5 C4 C3 120.0(2) . .
C5 C4 C8 119.6(2) . .
C3 C4 C8 120.4(3) . .
C6 C5 C4 120.7(2) . .
C6 C5 H5A 119.7 . .
C4 C5 H5A 119.7 . .
C5 C6 C7 119.4(2) . .
C5 C6 C9 120.1(2) . .
C7 C6 C9 120.4(2) . .
C2 C7 C6 120.1(2) . .
C2 C7 H7A 120.0 . .
C6 C7 H7A 120.0 . .
O2 C8 O3 125.1(3) . .
O2 C8 C4 119.1(3) . .
O3 C8 C4 115.8(3) . .
O4 C9 O5 123.8(3) . .
O4 C9 C6 119.5(3) . .
O5 C9 C6 116.7(2) . .
N5 C10 C11 122.9(4) . .
N5 C10 H10A 118.6 . .
C11 C10 H10A 118.6 . .
C12 C11 C10 118.7(4) . .
C12 C11 H11A 120.7 . .
C10 C11 H11A 120.7 . .
C13 C12 C11 119.4(4) . .
C13 C12 H12A 120.3 . .
C11 C12 H12A 120.3 . .
C12 C13 C14 119.7(4) . .
C12 C13 H13A 120.2 . .
C14 C13 H13A 120.2 . .
N5 C14 C13 121.5(3) . .
N5 C14 C15 116.1(3) . .
C13 C14 C15 122.4(3) . .
N6 C15 C16 121.8(3) . .
N6 C15 C14 115.9(3) . .
C16 C15 C14 122.3(3) . .
C17 C16 C15 118.6(4) . .
C17 C16 H16A 120.7 . .
C15 C16 H16A 120.7 . .
C18 C17 C16 119.1(4) . .
C18 C17 H17A 120.5 . .
C16 C17 H17A 120.5 . .
C17 C18 C19 119.3(4) . .
C17 C18 H18A 120.3 . .
C19 C18 H18A 120.3 . .
N6 C19 C18 121.8(4) . .
N6 C19 H19A 119.1 . .
C18 C19 H19A 119.1 . .

loop_
_geom_bond_atom_site_label_1
_geom_bond_atom_site_label_2
_geom_bond_distance
_geom_bond_site_symmetry_2
Zn1 O1 1.912(2) .
Zn1 O3 1.935(2) 3_756
Zn1 O5 1.957(2) 4_565
Zn1 N1 2.050(2) .
Zn2 O1 1.937(2) .
Zn2 N5 2.099(3) .
Zn2 N6 2.126(3) .
Zn2 N4 2.213(2) 4_565
Zn2 N2 2.254(2) .
O1 H1 0.73(4) .
O2 C8 1.230(4) .
O3 C8 1.271(4) .
O3 Zn1 1.935(2) 3_756
O4 C9 1.224(4) .
O5 C9 1.280(4) .
O5 Zn1 1.957(2) 4_566
O6 H6B 0.90(8) .
N1 C1 1.331(3) .
N1 N2 1.349(3) .
N2 N3 1.301(3) .
N3 N4 1.349(3) .
N4 C1 1.335(3) .
N4 Zn2 2.213(2) 4_566
N5 C10 1.329(5) .
N5 C14 1.343(4) .
N6 C19 1.324(4) .
N6 C15 1.330(4) .
C1 C2 1.473(4) .
C2 C7 1.389(4) .
C2 C3 1.391(4) .
C3 C4 1.391(4) .
C3 H3A 0.9300 .
C4 C5 1.386(4) .
C4 C8 1.505(4) .
C5 C6 1.382(4) .
C5 H5A 0.9300 .
C6 C7 1.398(4) .
C6 C9 1.511(4) .
C7 H7A 0.9300 .
C10 C11 1.372(6) .
C10 H10A 0.9300 .
C11 C12 1.366(7) .
C11 H11A 0.9300 .
C12 C13 1.348(7) .
C12 H12A 0.9300 .
C13 C14 1.381(5) .
C13 H13A 0.9300 .
C14 C15 1.475(5) .
C15 C16 1.387(5) .
C16 C17 1.375(7) .
C16 H16A 0.9300 .
C17 C18 1.369(7) .
C17 H17A 0.9300 .
C18 C19 1.378(6) .
C18 H18A 0.9300 .
C19 H19A 0.9300 .
